data_4061879
_journal_name_full Organometallics
_journal_year 2003
_chemical_formula_sum 'C38 H50 F12 N10 P2 Ru'
_chemical_formula_weight 1037.89
_space_group_IT_number 14
_symmetry_cell_setting monoclinic
_symmetry_space_group_name_Hall '-P 2ybc'
_symmetry_space_group_name_H-M 'P 1 21/c 1'
_cell_angle_alpha 90.00
_cell_angle_beta 99.841(6)
_cell_angle_gamma 90.00
_cell_formula_units_Z 4
_cell_length_a 13.522(4)
_cell_length_b 13.402(4)
_cell_length_c 25.096(7)
_cell_measurement_temperature 293(2)
_cell_volume 4481(2)
_diffrn_ambient_temperature 293(2)
_exptl_crystal_density_diffrn 1.538
_cod_depositor_comments
;
The following automatic conversions were performed:
'_symmetry_cell_setting' value 'Monoclinic' changed to 'monoclinic'
according to '/home/saulius/struct/CIF-dictionaries/cif_core.dic'
dictionary named 'cif_core.dic' version 2.4.1 from 2010-06-29.

Automatic conversion script
Id: cif_fix_enum 1527 2010-12-29 10:47:43Z saulius 
;
_cod_original_sg_symbol_H-M 'P 21/c'
_cod_database_code 4061879

loop_
_symmetry_equiv_pos_as_xyz
'x, y, z'
'-x, y+1/2, -z+1/2'
'-x, -y, -z'
'x, -y-1/2, z-1/2'

loop_
_atom_site_label
_atom_site_type_symbol
_atom_site_fract_x
_atom_site_fract_y
_atom_site_fract_z
_atom_site_U_iso_or_equiv
_atom_site_adp_type
_atom_site_occupancy
_atom_site_symmetry_multiplicity
_atom_site_calc_flag
_atom_site_refinement_flags
_atom_site_disorder_assembly
_atom_site_disorder_group
Ru1 Ru 0.74855(4) 0.58311(4) 0.24961(2) 0.0363(2) Uani 1 1 d . . .
P1 P 1.19163(17) 0.58253(18) 0.05544(9) 0.0673(6) Uani 1 1 d . . .
N1 N 0.8915(5) 0.4640(5) 0.3452(2) 0.0611(17) Uani 1 1 d . . .
F1 F 1.1580(6) 0.5956(6) -0.0050(2) 0.160(3) Uani 1 1 d . . .
C1 C 1.1338(13) 0.6357(15) 0.4514(7) 0.210(9) Uani 1 1 d . . .
H1A H 1.1829 0.6880 0.4587 0.315 Uiso 1 1 calc R . .
H1B H 1.1574 0.5857 0.4293 0.315 Uiso 1 1 calc R . .
H1C H 1.1233 0.6063 0.4849 0.315 Uiso 1 1 calc R . .
N2 N 0.7504(5) 0.3994(4) 0.3095(3) 0.0561(16) Uani 1 1 d . . .
F2 F 1.1138(5) 0.4987(5) 0.0612(3) 0.141(3) Uani 1 1 d . . .
C2 C 1.0447(11) 0.6748(12) 0.4248(6) 0.157(6) Uani 1 1 d . . .
H2A H 1.0567 0.7076 0.3920 0.188 Uiso 1 1 calc R . .
H2B H 1.0211 0.7249 0.4475 0.188 Uiso 1 1 calc R . .
N3 N 0.6410(4) 0.4784(4) 0.2465(2) 0.0489(14) Uani 1 1 d . . .
F3 F 1.2726(4) 0.6665(5) 0.0545(3) 0.131(2) Uani 1 1 d . . .
C3 C 0.9618(8) 0.5952(9) 0.4096(5) 0.117(4) Uani 1 1 d . . .
H3A H 0.8970 0.6282 0.4023 0.140 Uiso 1 1 calc R . .
H3B H 0.9617 0.5509 0.4402 0.140 Uiso 1 1 calc R . .
N4 N 0.5516(4) 0.5772(5) 0.1838(3) 0.0581(17) Uani 1 1 d . . .
F4 F 1.1138(4) 0.6646(5) 0.0656(3) 0.1134(19) Uani 1 1 d . . .
C4 C 0.9761(6) 0.5315(7) 0.3587(4) 0.077(3) Uani 1 1 d . . .
H4A H 0.9801 0.5753 0.3284 0.093 Uiso 1 1 calc R . .
H4B H 1.0380 0.4937 0.3666 0.093 Uiso 1 1 calc R . .
C5 C 0.8113(5) 0.4803(5) 0.3063(3) 0.0464(17) Uani 1 1 d . . .
N5 N 0.6125(5) 0.7082(5) 0.1540(3) 0.0632(18) Uani 1 1 d . . .
F5 F 1.2277(6) 0.5753(7) 0.1178(2) 0.162(3) Uani 1 1 d . . .
C6 C 0.8794(8) 0.3754(7) 0.3728(3) 0.075(3) Uani 1 1 d . . .
H6 H 0.9242 0.3497 0.4018 0.090 Uiso 1 1 calc R . .
F6 F 1.2734(5) 0.5040(5) 0.0492(4) 0.152(3) Uani 1 1 d . . .
C7 C 0.7949(8) 0.3354(7) 0.3510(4) 0.076(3) Uani 1 1 d . . .
H7 H 0.7687 0.2754 0.3610 0.091 Uiso 1 1 calc R . .
C8 C 0.6564(6) 0.3978(6) 0.2775(3) 0.060(2) Uani 1 1 d . . .
C9 C 0.5837(9) 0.3233(7) 0.2772(4) 0.085(3) Uani 1 1 d . . .
H9 H 0.5956 0.2664 0.2985 0.102 Uiso 1 1 calc R . .
C10 C 0.4937(9) 0.3391(10) 0.2436(5) 0.105(4) Uani 1 1 d . . .
H10 H 0.4432 0.2916 0.2424 0.126 Uiso 1 1 calc R . .
C11 C 0.4760(7) 0.4227(8) 0.2119(4) 0.086(3) Uani 1 1 d . . .
H11 H 0.4143 0.4329 0.1898 0.103 Uiso 1 1 calc R . .
C12 C 0.5517(5) 0.4902(6) 0.2138(3) 0.058(2) Uani 1 1 d . . .
C13 C 0.6353(5) 0.6363(5) 0.1916(3) 0.0470(17) Uani 1 1 d . . .
C14 C 0.4781(6) 0.6119(8) 0.1417(4) 0.078(3) Uani 1 1 d . . .
H14 H 0.4154 0.5840 0.1294 0.094 Uiso 1 1 calc R . .
C15 C 0.5172(7) 0.6929(8) 0.1232(4) 0.080(3) Uani 1 1 d . . .
H15 H 0.4865 0.7327 0.0948 0.096 Uiso 1 1 calc R . .
C16 C 0.6783(7) 0.7882(7) 0.1443(4) 0.092(3) Uani 1 1 d . . .
H16A H 0.7317 0.7965 0.1751 0.110 Uiso 1 1 calc R . .
H16B H 0.6413 0.8503 0.1383 0.110 Uiso 1 1 calc R . .
C17 C 0.7248(12) 0.7581(14) 0.0907(5) 0.162(7) Uani 1 1 d . . .
H17A H 0.7481 0.6896 0.0945 0.194 Uiso 1 1 calc R . .
H17B H 0.6716 0.7611 0.0595 0.194 Uiso 1 1 calc R . .
C18 C 0.7984(14) 0.8142(19) 0.0817(7) 0.217(9) Uani 1 1 d . . .
H18A H 0.8518 0.8111 0.1128 0.260 Uiso 1 1 calc R . .
H18B H 0.7753 0.8828 0.0779 0.260 Uiso 1 1 calc R . .
C19 C 0.8415(14) 0.7841(17) 0.0304(6) 0.232(11) Uani 1 1 d . . .
H19A H 0.8947 0.8290 0.0257 0.348 Uiso 1 1 calc R . .
H19B H 0.7893 0.7875 -0.0007 0.348 Uiso 1 1 calc R . .
H19C H 0.8672 0.7173 0.0345 0.348 Uiso 1 1 calc R . .
N21 N 0.8279(4) 0.4732(5) 0.1505(2) 0.0520(15) Uani 1 1 d . . .
C21 C 0.5151(9) 0.3603(11) 0.0340(5) 0.142(5) Uani 1 1 d . . .
H21A H 0.4697 0.3049 0.0274 0.213 Uiso 1 1 calc R . .
H21B H 0.5431 0.3738 0.0021 0.213 Uiso 1 1 calc R . .
H21C H 0.4795 0.4181 0.0431 0.213 Uiso 1 1 calc R . .
N22 N 0.9089(4) 0.6003(5) 0.1871(2) 0.0507(15) Uani 1 1 d . . .
C22 C 0.5956(8) 0.3363(9) 0.0787(4) 0.108(4) Uani 1 1 d . . .
H22A H 0.6306 0.2774 0.0694 0.130 Uiso 1 1 calc R . .
H22B H 0.5665 0.3207 0.1104 0.130 Uiso 1 1 calc R . .
N23 N 0.8561(4) 0.6887(4) 0.2530(2) 0.0437(14) Uani 1 1 d . . .
C23 C 0.6698(6) 0.4199(7) 0.0921(3) 0.074(2) Uani 1 1 d . . .
H23A H 0.6353 0.4782 0.1026 0.089 Uiso 1 1 calc R . .
H23B H 0.6976 0.4369 0.0601 0.089 Uiso 1 1 calc R . .
N24 N 0.7843(4) 0.7565(4) 0.3184(2) 0.0541(15) Uani 1 1 d . . .
C24 C 0.7544(6) 0.3931(6) 0.1373(3) 0.064(2) Uani 1 1 d . . .
H24A H 0.7265 0.3767 0.1694 0.077 Uiso 1 1 calc R . .
H24B H 0.7883 0.3342 0.1270 0.077 Uiso 1 1 calc R . .
C25 C 0.8272(5) 0.5377(5) 0.1904(3) 0.0430(16) Uani 1 1 d . . .
N25 N 0.6604(5) 0.6895(5) 0.3472(2) 0.0618(17) Uani 1 1 d . . .
C26 C 0.9060(6) 0.4935(7) 0.1218(3) 0.066(2) Uani 1 1 d . . .
H26 H 0.9196 0.4586 0.0919 0.080 Uiso 1 1 calc R . .
C27 C 0.9563(6) 0.5702(7) 0.1445(3) 0.063(2) Uani 1 1 d . . .
H27 H 1.0127 0.5991 0.1343 0.076 Uiso 1 1 calc R . .
C28 C 0.9262(5) 0.6817(5) 0.2212(3) 0.0524(19) Uani 1 1 d . . .
C29 C 1.0013(6) 0.7528(7) 0.2225(4) 0.075(3) Uani 1 1 d . . .
H29 H 1.0500 0.7480 0.2006 0.090 Uiso 1 1 calc R . .
C30 C 0.9998(8) 0.8305(8) 0.2580(5) 0.095(4) Uani 1 1 d . . .
H30 H 1.0492 0.8793 0.2599 0.115 Uiso 1 1 calc R . .
C31 C 0.9302(7) 0.8392(6) 0.2900(4) 0.079(3) Uani 1 1 d . . .
H31 H 0.9303 0.8939 0.3129 0.095 Uiso 1 1 calc R . .
C32 C 0.8585(6) 0.7656(5) 0.2884(3) 0.057(2) Uani 1 1 d . . .
C33 C 0.7181(5) 0.6770(5) 0.3102(3) 0.0484(18) Uani 1 1 d . . .
C34 C 0.7640(8) 0.8158(7) 0.3606(4) 0.078(3) Uani 1 1 d . . .
H34 H 0.7975 0.8739 0.3734 0.093 Uiso 1 1 calc R . .
C35 C 0.6880(8) 0.7741(7) 0.3791(4) 0.078(3) Uani 1 1 d . . .
H35 H 0.6585 0.7965 0.4078 0.093 Uiso 1 1 calc R . .
C36 C 0.5798(8) 0.6230(8) 0.3545(4) 0.087(3) Uani 1 1 d . . .
H36A H 0.5616 0.5808 0.3229 0.105 Uiso 1 1 calc R . .
H36B H 0.5211 0.6607 0.3600 0.105 Uiso 1 1 calc R . .
C37 C 0.6228(14) 0.5541(14) 0.4090(6) 0.176(8) Uani 1 1 d . . .
H37A H 0.6867 0.5249 0.4050 0.212 Uiso 1 1 calc R . .
H37B H 0.6339 0.5968 0.4407 0.212 Uiso 1 1 calc R . .
C38 C 0.5642(17) 0.4871(17) 0.4160(8) 0.214(9) Uani 1 1 d . . .
H38A H 0.5549 0.4428 0.3850 0.257 Uiso 1 1 calc R . .
H38B H 0.4995 0.5159 0.4189 0.257 Uiso 1 1 calc R . .
C39 C 0.6038(15) 0.4266(13) 0.4677(6) 0.185(8) Uani 1 1 d . . .
H39A H 0.5563 0.3753 0.4722 0.278 Uiso 1 1 calc R . .
H39B H 0.6125 0.4703 0.4985 0.278 Uiso 1 1 calc R . .
H39C H 0.6670 0.3967 0.4644 0.278 Uiso 1 1 calc R . .
P2 P 1.2580(2) 0.5774(2) 0.28142(13) 0.1054(10) Uani 1 1 d G . .
F7 F 1.1765(6) 0.5996(6) 0.2333(3) 0.356(11) Uani 1 1 d G . .
F8 F 1.3487(6) 0.6124(6) 0.2553(4) 0.306(8) Uani 1 1 d G . .
F9 F 1.1769(6) 0.5342(6) 0.3143(4) 0.336(9) Uani 1 1 d G . .
F10 F 1.2701(6) 0.4691(3) 0.2594(3) 0.228(5) Uani 1 1 d G . .
F11 F 1.3369(6) 0.5513(7) 0.3320(3) 0.343(10) Uani 1 1 d G . .
F12 F 1.2487(6) 0.6808(4) 0.3076(3) 0.357(10) Uani 1 1 d G . .

loop_
_atom_site_aniso_label
_atom_site_aniso_U_11
_atom_site_aniso_U_22
_atom_site_aniso_U_33
_atom_site_aniso_U_23
_atom_site_aniso_U_13
_atom_site_aniso_U_12
Ru1 0.0328(3) 0.0334(3) 0.0422(3) -0.0022(3) 0.0048(2) -0.0025(2)
P1 0.0651(14) 0.0787(16) 0.0579(13) -0.0024(12) 0.0104(11) -0.0006(12)
N1 0.068(4) 0.065(4) 0.051(4) 0.008(3) 0.011(3) 0.016(4)
F1 0.190(7) 0.229(9) 0.051(3) -0.015(4) -0.007(4) 0.033(6)
C1 0.149(15) 0.24(2) 0.209(19) 0.016(16) -0.062(14) -0.042(14)
N2 0.083(5) 0.031(3) 0.063(4) 0.010(3) 0.035(4) 0.002(3)
F2 0.095(4) 0.092(4) 0.240(8) -0.010(5) 0.039(5) -0.027(4)
C2 0.126(12) 0.167(14) 0.164(13) -0.012(11) -0.015(10) -0.031(10)
N3 0.048(4) 0.047(4) 0.056(4) -0.009(3) 0.021(3) -0.013(3)
F3 0.083(4) 0.114(5) 0.200(7) 0.035(5) 0.032(4) -0.021(4)
C3 0.097(8) 0.148(11) 0.100(8) -0.027(8) 0.000(7) -0.021(8)
N4 0.037(3) 0.068(4) 0.064(4) -0.025(4) -0.005(3) -0.002(3)
F4 0.102(4) 0.105(4) 0.140(5) -0.020(4) 0.041(4) 0.016(3)
C4 0.060(5) 0.090(7) 0.075(6) 0.022(5) -0.005(4) 0.013(5)
C5 0.055(4) 0.046(4) 0.041(4) 0.006(3) 0.016(3) 0.009(4)
N5 0.053(4) 0.068(4) 0.063(4) -0.002(4) -0.004(3) 0.015(3)
F5 0.178(7) 0.229(9) 0.070(4) 0.024(5) -0.005(4) -0.013(6)
C6 0.101(7) 0.069(6) 0.056(5) 0.032(5) 0.017(5) 0.032(6)
F6 0.117(5) 0.116(6) 0.238(9) -0.007(5) 0.070(5) 0.044(4)
C7 0.108(8) 0.060(6) 0.070(6) 0.018(5) 0.041(6) 0.023(6)
C8 0.067(5) 0.054(5) 0.067(5) -0.019(4) 0.036(4) -0.017(4)
C9 0.118(9) 0.060(6) 0.090(7) -0.012(5) 0.052(7) -0.040(6)
C10 0.111(9) 0.109(10) 0.109(9) -0.049(8) 0.058(8) -0.077(8)
C11 0.066(6) 0.101(8) 0.095(7) -0.041(7) 0.029(5) -0.037(6)
C12 0.034(4) 0.075(6) 0.067(5) -0.035(5) 0.017(4) -0.015(4)
C13 0.045(4) 0.045(4) 0.052(4) -0.008(4) 0.008(3) 0.004(3)
C14 0.048(5) 0.096(7) 0.080(6) -0.042(6) -0.018(5) 0.015(5)
C15 0.063(6) 0.097(8) 0.067(6) -0.012(5) -0.023(5) 0.025(5)
C16 0.085(7) 0.078(7) 0.100(8) 0.036(6) -0.018(6) 0.008(6)
C17 0.138(12) 0.236(18) 0.106(10) 0.048(11) 0.006(9) -0.095(13)
C18 0.177(18) 0.33(3) 0.129(15) 0.027(17) -0.012(13) -0.004(19)
C19 0.24(2) 0.37(3) 0.098(11) 0.056(15) 0.054(12) 0.10(2)
N21 0.051(4) 0.058(4) 0.046(3) 0.001(3) 0.006(3) 0.012(3)
C21 0.122(10) 0.205(15) 0.095(9) -0.006(9) 0.005(8) -0.064(10)
N22 0.033(3) 0.067(4) 0.052(4) 0.019(3) 0.008(3) 0.003(3)
C22 0.104(8) 0.146(10) 0.074(7) -0.019(7) 0.012(6) -0.034(8)
N23 0.035(3) 0.038(3) 0.054(4) 0.004(3) -0.002(3) -0.003(2)
C23 0.064(5) 0.106(7) 0.053(5) -0.009(5) 0.012(4) -0.010(5)
N24 0.049(4) 0.046(4) 0.062(4) -0.014(3) -0.003(3) 0.005(3)
C24 0.076(6) 0.054(5) 0.066(5) -0.014(4) 0.023(4) 0.003(4)
C25 0.037(4) 0.046(4) 0.045(4) 0.005(3) 0.005(3) 0.009(3)
N25 0.062(4) 0.067(5) 0.055(4) -0.008(3) 0.007(3) 0.019(4)
C26 0.061(5) 0.097(7) 0.047(5) 0.002(5) 0.023(4) 0.024(5)
C27 0.054(5) 0.082(6) 0.058(5) 0.019(5) 0.022(4) 0.008(5)
C28 0.039(4) 0.048(5) 0.063(5) 0.014(4) -0.010(4) -0.004(3)
C29 0.050(5) 0.083(7) 0.090(6) 0.033(6) 0.007(4) -0.020(5)
C30 0.083(8) 0.078(7) 0.114(9) 0.014(7) -0.013(7) -0.041(6)
C31 0.073(6) 0.054(5) 0.098(7) -0.003(5) -0.016(5) -0.024(5)
C32 0.056(5) 0.036(4) 0.069(5) -0.001(4) -0.017(4) 0.001(4)
C33 0.043(4) 0.048(4) 0.050(4) -0.005(3) -0.003(3) 0.004(3)
C34 0.081(7) 0.072(6) 0.069(6) -0.028(5) -0.023(5) 0.020(5)
C35 0.092(7) 0.076(7) 0.060(5) -0.027(5) 0.000(5) 0.028(6)
C36 0.101(8) 0.088(7) 0.081(7) -0.015(6) 0.040(6) 0.001(6)
C37 0.206(18) 0.201(18) 0.131(13) -0.026(12) 0.052(12) -0.128(15)
C38 0.25(2) 0.24(3) 0.148(17) -0.090(17) 0.033(16) -0.06(2)
C39 0.27(2) 0.191(17) 0.094(10) 0.038(10) 0.029(12) 0.019(14)
P2 0.103(2) 0.099(2) 0.112(2) 0.0057(19) 0.0125(19) -0.0016(18)
F7 0.364(18) 0.47(2) 0.188(11) -0.053(13) -0.094(12) 0.250(18)
F8 0.38(2) 0.216(13) 0.37(2) -0.005(13) 0.197(18) -0.078(13)
F9 0.263(14) 0.48(2) 0.318(17) -0.093(17) 0.205(14) -0.131(15)
F10 0.194(10) 0.164(9) 0.336(16) -0.054(9) 0.070(10) -0.011(7)
F11 0.263(14) 0.368(19) 0.319(18) 0.071(15) -0.173(14) -0.085(14)
F12 0.63(3) 0.142(9) 0.299(16) -0.126(10) 0.074(18) 0.028(14)

loop_
_geom_bond_atom_site_label_1
_geom_bond_atom_site_label_2
_geom_bond_distance
_geom_bond_site_symmetry_2
_geom_bond_publ_flag
Ru1 N3 2.014(5) . ?
Ru1 N23 2.020(5) . ?
Ru1 C13 2.052(7) . ?
Ru1 C5 2.057(7) . ?
Ru1 C25 2.061(7) . ?
Ru1 C33 2.068(7) . ?
P1 F1 1.518(6) . ?
P1 F6 1.554(6) . ?
P1 F5 1.561(6) . ?
P1 F2 1.563(6) . ?
P1 F3 1.572(6) . ?
P1 F4 1.574(6) . ?
N1 C5 1.347(9) . ?
N1 C6 1.398(10) . ?
N1 C4 1.452(10) . ?
C1 C2 1.379(17) . ?
N2 C5 1.372(9) . ?
N2 C8 1.383(10) . ?
N2 C7 1.403(10) . ?
C2 C3 1.547(15) . ?
N3 C8 1.327(9) . ?
N3 C12 1.347(9) . ?
C3 C4 1.575(13) . ?
N4 C13 1.368(9) . ?
N4 C12 1.388(10) . ?
N4 C14 1.400(10) . ?
N5 C13 1.347(9) . ?
N5 C15 1.400(10) . ?
N5 C16 1.441(11) . ?
C6 C7 1.296(12) . ?
C8 C9 1.400(11) . ?
C9 C10 1.372(14) . ?
C10 C11 1.372(15) . ?
C11 C12 1.360(11) . ?
C14 C15 1.326(13) . ?
C16 C17 1.628(18) . ?
C17 C18 1.30(2) . ?
C18 C19 1.56(2) . ?
N21 C25 1.324(8) . ?
N21 C26 1.402(9) . ?
N21 C24 1.462(9) . ?
C21 C22 1.458(14) . ?
N22 C28 1.382(9) . ?
N22 C27 1.395(10) . ?
N22 C25 1.401(8) . ?
C22 C23 1.504(12) . ?
N23 C28 1.342(9) . ?
N23 C32 1.358(9) . ?
C23 C24 1.510(11) . ?
N24 C32 1.359(10) . ?
N24 C33 1.384(9) . ?
N24 C34 1.388(10) . ?
N25 C33 1.323(9) . ?
N25 C35 1.400(10) . ?
N25 C36 1.443(11) . ?
C26 C27 1.308(11) . ?
C28 C29 1.390(10) . ?
C29 C30 1.372(13) . ?
C30 C31 1.344(13) . ?
C31 C32 1.379(11) . ?
C34 C35 1.322(13) . ?
C36 C37 1.67(2) . ?
C37 C38 1.23(2) . ?
C38 C39 1.55(2) . ?
P2 F7 1.5185 . ?
P2 F12 1.5476 . ?
P2 F11 1.5520 . ?
P2 F8 1.5586 . ?
P2 F10 1.5726 . ?
P2 F9 1.5901 . ?
